data_7700740
loop_
_publ_author_name
'Choroba, Katarzyna'
'Machura, Barbara'
'Kula, Slawomir'
'Raposo, Luis R.'
'Fernandes, Alexandra R.'
'Kruszynski, Rafal'
'Erfurt, Karol'
'Shul'pina, Lidia S.'
'Kozlov, Yuriy N.'
'Shul'pin, Georgiy B.'

_publ_section_title
;
 Copper(ii) complexes with 2,2':6',2''-terpyridine,
 2,6-di(thiazol-2-yl)pyridine and 2,6-di(pyrazin-2-yl)pyridine substituted
 with quinolines. Synthesis, structure, antiproliferative activity, and
 catalytic activity in the oxidation of alkanes and alcohols with
 peroxides.
;
_journal_issue 33
_journal_name_full 'Dalton transactions (Cambridge, England : 2003)'
_journal_page_first 12656
_journal_page_last 12673
_journal_paper_doi 10.1039/c9dt01922g
_journal_volume 48
_journal_year 2019
_chemical_formula_moiety 'C20 H12 Cl2 Cu N4 S2'
_chemical_formula_sum 'C20 H12 Cl2 Cu N4 S2'
_chemical_formula_weight 506.90
_space_group_crystal_system orthorhombic
_space_group_IT_number 33
_space_group_name_Hall 'P 2c -2n'
_space_group_name_H-M_alt 'P n a 21'
_symmetry_space_group_name_Hall 'P 2c -2n'
_symmetry_space_group_name_H-M 'P n a 21'
_atom_sites_solution_hydrogens geom
_audit_creation_method SHELXL-2014/6
_audit_update_record
;
2019-05-07 deposited with the CCDC.    2019-08-05 downloaded from the CCDC.
;
_cell_angle_alpha 90
_cell_angle_beta 90
_cell_angle_gamma 90
_cell_formula_units_Z 4
_cell_length_a 23.3543(15)
_cell_length_b 11.0536(6)
_cell_length_c 7.7194(4)
_cell_measurement_reflns_used 2539
_cell_measurement_temperature 295(2)
_cell_measurement_theta_max 27.6490
_cell_measurement_theta_min 4.1380
_cell_volume 1992.8(2)
_computing_cell_refinement 'CrysAlis CCD v. 1.163 (UNIL IC & KUMA 2000)'
_computing_data_collection 'CrysAlis CCD v. 1.163 (UNIL IC & KUMA 2000)'
_computing_data_reduction 'CrysAlis CCD v. 1.163 (UNIL IC & KUMA 2000)'
_computing_molecular_graphics 'Mercury (Macrae, J.Appl.Cryst. 41 (2008) 466-470'
_computing_publication_material 'Olex2 (Dolomanov et al., 2009)'
_computing_structure_refinement 'SHELXL-2014/6 (Sheldrick, 2014)'
_computing_structure_solution 'SHELXS-97 (Sheldrick, 1990)'
_diffrn_ambient_temperature 295(2)
_diffrn_measured_fraction_theta_full 0.973
_diffrn_measured_fraction_theta_max 0.996
_diffrn_measurement_device_type 'Oxford Diffraction Gemini A Ultra'
_diffrn_radiation_type MoK\a
_diffrn_radiation_wavelength 0.71073
_diffrn_reflns_av_R_equivalents 0.0286
_diffrn_reflns_av_unetI/netI 0.0329
_diffrn_reflns_Laue_measured_fraction_full 0.973
_diffrn_reflns_Laue_measured_fraction_max 0.996
_diffrn_reflns_limit_h_max 23
_diffrn_reflns_limit_h_min -27
_diffrn_reflns_limit_k_max 11
_diffrn_reflns_limit_k_min -13
_diffrn_reflns_limit_l_max 7
_diffrn_reflns_limit_l_min -9
_diffrn_reflns_number 8115
_diffrn_reflns_point_group_measured_fraction_full 0.816
_diffrn_reflns_point_group_measured_fraction_max 0.836
_diffrn_reflns_theta_full 25.242
_diffrn_reflns_theta_max 25.048
_diffrn_reflns_theta_min 3.489
_exptl_absorpt_coefficient_mu 1.589
_exptl_absorpt_correction_T_max 1.00000
_exptl_absorpt_correction_T_min 0.75904
_exptl_absorpt_correction_type multi-scan
_exptl_absorpt_process_details 'Blessing, Acta Cryst. A51 (1995) 33-38'
_exptl_crystal_colour green
_exptl_crystal_density_diffrn 1.690
_exptl_crystal_description needle
_exptl_crystal_F_000 1020
_exptl_crystal_size_max 0.21
_exptl_crystal_size_mid 0.04
_exptl_crystal_size_min 0.04
_refine_diff_density_max 0.314
_refine_diff_density_min -0.269
_refine_diff_density_rms 0.055
_refine_ls_abs_structure_details
;
 Flack x determined using 916 quotients [(I+)-(I-)]/[(I+)+(I-)]
 (Parsons, Flack and Wagner, Acta Cryst. B69 (2013) 249-259).
;
_refine_ls_abs_structure_Flack -0.006(12)
_refine_ls_extinction_method none
_refine_ls_goodness_of_fit_ref 1.046
_refine_ls_hydrogen_treatment constr
_refine_ls_matrix_type full
_refine_ls_number_parameters 262
_refine_ls_number_reflns 2947
_refine_ls_number_restraints 1
_refine_ls_restrained_S_all 1.046
_refine_ls_R_factor_all 0.0338
_refine_ls_R_factor_gt 0.0284
_refine_ls_shift/su_max 0.001
_refine_ls_shift/su_mean 0.000
_refine_ls_structure_factor_coef Fsqd
_refine_ls_weighting_details 'w=1/[\s^2^(Fo^2^)+(0.0275P)^2^+0.6538P] where P=(Fo^2^+2Fc^2^)/3'
_refine_ls_weighting_scheme calc
_refine_ls_wR_factor_gt 0.0609
_refine_ls_wR_factor_ref 0.0640
_reflns_Friedel_coverage 0.552
_reflns_Friedel_fraction_full 0.631
_reflns_Friedel_fraction_max 0.648
_reflns_number_gt 2698
_reflns_number_total 2947
_reflns_threshold_expression 'I > 2\s(I)'
_cod_data_source_file c9dt01922g2.cif
_cod_data_source_block Cu199c
_cod_depositor_comments 'Adding full bibliography for 7700737--7700742.cif.'
_cod_database_code 7700740
_shelx_space_group_comment
;
The symmetry employed for this shelxl refinement is uniquely defined
by the following loop, which should always be used as a source of
symmetry information in preference to the above space-group names.
They are only intended as comments.
;
_shelxl_version_number 2014/6

loop_
_space_group_symop_operation_xyz
'x, y, z'
'-x, -y, z+1/2'
'-x+1/2, y+1/2, z+1/2'
'x+1/2, -y+1/2, z'

loop_
_atom_site_label
_atom_site_type_symbol
_atom_site_fract_x
_atom_site_fract_y
_atom_site_fract_z
_atom_site_U_iso_or_equiv
_atom_site_adp_type
_atom_site_occupancy
_atom_site_site_symmetry_order
_atom_site_calc_flag
_atom_site_refinement_flags_posn
_atom_site_refinement_flags_adp
Cu1 Cu 0.17106(2) 0.51075(5) 0.19418(9) 0.03428(16) Uani 1 1 d . .
Cl1 Cl 0.11522(6) 0.40628(12) 0.37220(17) 0.0492(4) Uani 1 1 d . .
Cl2 Cl 0.17417(5) 0.71910(11) 0.31872(15) 0.0390(3) Uani 1 1 d . .
S1 S 0.09289(5) 0.63562(11) -0.30240(18) 0.0413(3) Uani 1 1 d . .
S2 S 0.35706(6) 0.44080(11) 0.26938(17) 0.0405(3) Uani 1 1 d . .
N1 N 0.11406(17) 0.5524(3) -0.0020(5) 0.0338(9) Uani 1 1 d . .
N2 N 0.22313(17) 0.5464(3) -0.0021(5) 0.0298(9) Uani 1 1 d . .
N3 N 0.24882(18) 0.4525(3) 0.2909(5) 0.0356(9) Uani 1 1 d . .
N4 N 0.39174(17) 0.6263(3) -0.3667(5) 0.0318(9) Uani 1 1 d . .
C1 C 0.0562(2) 0.5591(4) -0.0151(7) 0.0426(13) Uani 1 1 d . .
H1 H 0.0317 0.5347 0.0731 0.051 Uiso 1 1 calc R U
C2 C 0.0373(2) 0.6044(5) -0.1684(7) 0.0436(13) Uani 1 1 d . .
H2 H -0.0010 0.6167 -0.1961 0.052 Uiso 1 1 calc R U
C3 C 0.1394(2) 0.5895(4) -0.1457(6) 0.0298(10) Uani 1 1 d . .
C4 C 0.2021(2) 0.5897(4) -0.1503(5) 0.0277(10) Uani 1 1 d . .
C5 C 0.23773(19) 0.6286(3) -0.2818(6) 0.0289(10) Uani 1 1 d . .
H5 H 0.2225 0.6585 -0.3846 0.035 Uiso 1 1 calc R U
C6 C 0.29698(19) 0.6222(4) -0.2582(5) 0.0285(10) Uani 1 1 d . .
C7 C 0.3181(2) 0.5761(4) -0.1018(6) 0.0333(11) Uani 1 1 d . .
H7 H 0.3573 0.5721 -0.0811 0.040 Uiso 1 1 calc R U
C8 C 0.2793(2) 0.5366(4) 0.0211(6) 0.0304(11) Uani 1 1 d . .
C9 C 0.29204(18) 0.4803(4) 0.1888(7) 0.0312(9) Uani 1 1 d . .
C10 C 0.3243(3) 0.3852(4) 0.4504(6) 0.0413(13) Uani 1 1 d . .
H10 H 0.3434 0.3502 0.5436 0.050 Uiso 1 1 calc R U
C11 C 0.2679(2) 0.3986(4) 0.4401(6) 0.0383(12) Uani 1 1 d . .
H11 H 0.2432 0.3734 0.5275 0.046 Uiso 1 1 calc R U
C12 C 0.3387(2) 0.6630(4) -0.3917(6) 0.0293(11) Uani 1 1 d . .
C13 C 0.3215(2) 0.7326(4) -0.5361(6) 0.0349(11) Uani 1 1 d . .
H13 H 0.2836 0.7563 -0.5493 0.042 Uiso 1 1 calc R U
C14 C 0.3616(2) 0.7641(4) -0.6553(7) 0.0374(12) Uani 1 1 d . .
H14 H 0.3512 0.8105 -0.7507 0.045 Uiso 1 1 calc R U
C15 C 0.4188(2) 0.7267(4) -0.6349(6) 0.0346(11) Uani 1 1 d . .
C16 C 0.4320(2) 0.6575(4) -0.4864(6) 0.0333(11) Uani 1 1 d . .
C17 C 0.4890(2) 0.6173(5) -0.4609(7) 0.0448(13) Uani 1 1 d . .
H17 H 0.4982 0.5720 -0.3634 0.054 Uiso 1 1 calc R U
C18 C 0.5305(3) 0.6452(5) -0.5793(7) 0.0529(15) Uani 1 1 d . .
H18 H 0.5679 0.6193 -0.5613 0.063 Uiso 1 1 calc R U
C19 C 0.5170(2) 0.7119(5) -0.7268(7) 0.0557(16) Uani 1 1 d . .
H19 H 0.5457 0.7293 -0.8067 0.067 Uiso 1 1 calc R U
C20 C 0.4629(2) 0.7522(5) -0.7564(7) 0.0505(14) Uani 1 1 d . .
H20 H 0.4547 0.7964 -0.8559 0.061 Uiso 1 1 calc R U

loop_
_atom_site_aniso_label
_atom_site_aniso_U_11
_atom_site_aniso_U_22
_atom_site_aniso_U_33
_atom_site_aniso_U_23
_atom_site_aniso_U_13
_atom_site_aniso_U_12
Cu1 0.0307(3) 0.0440(3) 0.0281(3) 0.0035(3) 0.0066(3) -0.0007(2)
Cl1 0.0451(9) 0.0567(7) 0.0459(8) 0.0078(7) 0.0155(6) -0.0088(6)
Cl2 0.0421(8) 0.0426(6) 0.0322(6) 0.0030(5) -0.0025(5) 0.0027(5)
S1 0.0309(7) 0.0576(7) 0.0353(6) -0.0022(7) -0.0042(7) 0.0002(5)
S2 0.0377(8) 0.0482(6) 0.0356(6) 0.0036(6) -0.0018(6) 0.0100(6)
N1 0.026(2) 0.043(2) 0.033(2) -0.0031(19) 0.0083(18) 0.0004(17)
N2 0.025(2) 0.038(2) 0.0260(19) 0.0023(18) 0.0063(17) -0.0004(17)
N3 0.038(3) 0.037(2) 0.032(2) 0.0038(19) 0.008(2) 0.0011(18)
N4 0.025(2) 0.043(2) 0.027(2) 0.0040(18) 0.0007(16) 0.0000(17)
C1 0.033(3) 0.049(3) 0.046(3) -0.008(3) 0.013(3) -0.004(2)
C2 0.020(3) 0.059(3) 0.052(3) -0.011(3) -0.001(2) -0.006(2)
C3 0.025(3) 0.038(2) 0.026(2) -0.006(2) 0.002(2) 0.003(2)
C4 0.026(3) 0.034(2) 0.023(2) -0.002(2) 0.000(2) -0.0006(19)
C5 0.033(3) 0.032(2) 0.021(2) 0.003(2) -0.003(2) 0.0047(18)
C6 0.027(3) 0.031(2) 0.028(3) -0.0017(18) 0.0009(19) 0.002(2)
C7 0.026(3) 0.042(3) 0.032(3) 0.000(2) 0.004(2) 0.003(2)
C8 0.034(3) 0.032(2) 0.025(2) 0.002(2) 0.001(2) 0.003(2)
C9 0.031(3) 0.035(2) 0.028(2) 0.001(2) 0.001(3) 0.0046(18)
C10 0.053(4) 0.040(3) 0.032(3) 0.006(2) 0.001(3) 0.009(2)
C11 0.051(4) 0.036(3) 0.028(2) 0.005(2) 0.006(2) 0.001(2)
C12 0.033(3) 0.030(2) 0.025(2) 0.0017(19) 0.001(2) -0.001(2)
C13 0.028(3) 0.038(2) 0.039(3) 0.008(2) 0.003(2) 0.002(2)
C14 0.033(3) 0.041(2) 0.039(3) 0.014(2) 0.003(2) 0.002(2)
C15 0.029(3) 0.037(2) 0.038(3) 0.009(2) 0.002(2) -0.004(2)
C16 0.027(3) 0.038(2) 0.034(3) 0.004(2) 0.002(2) -0.001(2)
C17 0.031(3) 0.061(3) 0.042(3) 0.013(3) -0.001(3) 0.002(3)
C18 0.031(4) 0.068(4) 0.059(4) 0.015(3) 0.002(3) 0.006(3)
C19 0.030(3) 0.079(4) 0.059(4) 0.024(3) 0.016(3) 0.003(3)
C20 0.039(3) 0.065(3) 0.047(3) 0.023(3) 0.008(3) -0.003(3)

loop_
_atom_type_symbol
_atom_type_description
_atom_type_scat_dispersion_real
_atom_type_scat_dispersion_imag
_atom_type_scat_source
C C 0.0033 0.0016 'International Tables Vol C Tables 4.2.6.8 and 6.1.1.4'
H H 0.0000 0.0000 'International Tables Vol C Tables 4.2.6.8 and 6.1.1.4'
N N 0.0061 0.0033 'International Tables Vol C Tables 4.2.6.8 and 6.1.1.4'
Cl Cl 0.1484 0.1585 'International Tables Vol C Tables 4.2.6.8 and 6.1.1.4'
Cu Cu 0.3201 1.2651 'International Tables Vol C Tables 4.2.6.8 and 6.1.1.4'
S S 0.1246 0.1234 'International Tables Vol C Tables 4.2.6.8 and 6.1.1.4'

loop_
_geom_angle_atom_site_label_1
_geom_angle_atom_site_label_2
_geom_angle_atom_site_label_3
_geom_angle
N2 Cu1 N3 78.41(16)
N2 Cu1 N1 77.93(16)
N3 Cu1 N1 154.11(16)
N2 Cu1 Cl1 159.62(11)
N3 Cu1 Cl1 97.50(11)
N1 Cu1 Cl1 101.01(11)
N2 Cu1 Cl2 95.35(11)
N3 Cu1 Cl2 97.05(11)
N1 Cu1 Cl2 95.48(11)
Cl1 Cu1 Cl2 105.00(5)
C2 S1 C3 89.6(3)
C9 S2 C10 89.6(3)
C3 N1 C1 111.4(4)
C3 N1 Cu1 113.3(3)
C1 N1 Cu1 135.0(3)
C8 N2 C4 120.5(4)
C8 N2 Cu1 119.1(3)
C4 N2 Cu1 120.1(3)
C9 N3 C11 110.8(4)
C9 N3 Cu1 112.6(3)
C11 N3 Cu1 136.5(3)
C12 N4 C16 118.2(4)
N1 C1 C2 114.1(5)
C1 C2 S1 111.0(4)
N1 C3 C4 117.9(4)
N1 C3 S1 113.8(4)
C4 C3 S1 128.3(3)
N2 C4 C5 121.4(4)
N2 C4 C3 110.3(4)
C5 C4 C3 128.3(4)
C4 C5 C6 119.0(4)
C5 C6 C7 118.7(4)
C5 C6 C12 122.9(4)
C7 C6 C12 118.4(4)
C8 C7 C6 118.4(4)
N2 C8 C7 121.9(4)
N2 C8 C9 110.7(4)
C7 C8 C9 127.4(4)
N3 C9 C8 118.2(4)
N3 C9 S2 113.9(4)
C8 C9 S2 127.8(4)
C11 C10 S2 110.8(4)
C10 C11 N3 114.9(5)
N4 C12 C13 123.3(4)
N4 C12 C6 114.9(4)
C13 C12 C6 121.7(4)
C14 C13 C12 118.6(5)
C13 C14 C15 120.2(5)
C14 C15 C16 117.2(4)
C14 C15 C20 123.8(5)
C16 C15 C20 119.0(4)
N4 C16 C15 122.5(4)
N4 C16 C17 118.3(4)
C15 C16 C17 119.2(4)
C18 C17 C16 120.1(5)
C17 C18 C19 120.4(5)
C20 C19 C18 121.3(5)
C19 C20 C15 119.9(5)

loop_
_geom_bond_atom_site_label_1
_geom_bond_atom_site_label_2
_geom_bond_distance
Cu1 N2 1.983(4)
Cu1 N3 2.067(4)
Cu1 N1 2.068(4)
Cu1 Cl1 2.2187(14)
Cu1 Cl2 2.4966(13)
S1 C2 1.695(5)
S1 C3 1.703(5)
S2 C9 1.698(5)
S2 C10 1.707(5)
N1 C3 1.322(6)
N1 C1 1.356(6)
N2 C8 1.329(6)
N2 C4 1.333(6)
N3 C9 1.317(6)
N3 C11 1.371(6)
N4 C12 1.318(6)
N4 C16 1.363(6)
C1 C2 1.359(8)
C3 C4 1.467(6)
C4 C5 1.381(6)
C5 C6 1.397(6)
C6 C7 1.401(6)
C6 C12 1.488(6)
C7 C8 1.383(7)
C8 C9 1.466(7)
C10 C11 1.328(7)
C12 C13 1.413(6)
C13 C14 1.357(7)
C14 C15 1.408(6)
C15 C16 1.412(7)
C15 C20 1.421(7)
C16 C17 1.417(7)
C17 C18 1.367(7)
C18 C19 1.392(7)
C19 C20 1.360(7)

loop_
_geom_hbond_atom_site_label_D
_geom_hbond_atom_site_label_H
_geom_hbond_atom_site_label_A
_geom_hbond_distance_DH
_geom_hbond_distance_HA
_geom_hbond_distance_DA
_geom_hbond_angle_DHA
_geom_hbond_site_symmetry_A
C2 H2 Cl1 0.93 2.73 3.578(5) 151.9 2_564
C5 H5 Cl2 0.93 2.64 3.565(5) 173.5 1_554
C10 H10 Cl2 0.93 2.60 3.384(5) 141.8 3_545
C13 H13 Cl2 0.93 2.78 3.622(5) 150.9 1_554
